data_4028137
loop_
_publ_author_name
'Andria M. Panagopoulos'
'Doug Steinman'
'Alexandra Goncharenko'
'Kyle Geary'
'Carlene Schleisman'
'Elizabeth Spaargaren'
'Matthias Zeller'
'Daniel P. Becker'

_publ_section_title
;
 Apparent Alkyl Transfer and Phenazine Formation via an Aryne Intermediate
;
_journal_name_full 'Journal of Organic Chemistry'
_journal_page_first 3532
_journal_page_last 3540
_journal_paper_doi 10.1021/jo302795w
_journal_volume 78
_journal_year 2013
_chemical_formula_moiety 'C20 H20 N3, Cl'
_chemical_formula_sum 'C20 H20 Cl N3'
_chemical_formula_weight 337.84
_chemical_name_systematic
; 
 ? 
;
_space_group_IT_number 14
_symmetry_cell_setting monoclinic
_symmetry_space_group_name_Hall '-P 2yn'
_symmetry_space_group_name_H-M 'P 1 21/n 1'
_atom_sites_solution_hydrogens geom
_atom_sites_solution_primary direct
_atom_sites_solution_secondary difmap
_audit_creation_method SHELXL-97
_cell_angle_alpha 90.00
_cell_angle_beta 115.905(3)
_cell_angle_gamma 90.00
_cell_formula_units_Z 4
_cell_length_a 13.439(3)
_cell_length_b 10.260(2)
_cell_length_c 13.653(3)
_cell_measurement_reflns_used 2168
_cell_measurement_temperature 100(2)
_cell_measurement_theta_max 30.33
_cell_measurement_theta_min 2.59
_cell_volume 1693.4(6)
_computing_cell_refinement 'Apex2 v2008.2-0 '
_computing_data_collection 'Apex2 v2008.2-0 (Bruker, 2008)'
_computing_data_reduction 'Apex2 v2008.2-0 '
_computing_molecular_graphics 'SHELXTL 6.14'
_computing_publication_material 'SHELXTL 6.14'
_computing_structure_refinement 'SHELXTL 6.14'
_computing_structure_solution 'SHELXTL 6.14 (Bruker, 2000-2003)'
_diffrn_ambient_temperature 100(2)
_diffrn_measured_fraction_theta_full 0.990
_diffrn_measured_fraction_theta_max 0.990
_diffrn_measurement_device_type 'Bruker AXS SMART APEX CCD diffractometer'
_diffrn_measurement_method '\w scans'
_diffrn_radiation_monochromator graphite
_diffrn_radiation_source 'fine-focus sealed tube'
_diffrn_radiation_type MoK\a
_diffrn_radiation_wavelength 0.71073
_diffrn_reflns_av_R_equivalents 0.0527
_diffrn_reflns_av_sigmaI/netI 0.0689
_diffrn_reflns_limit_h_max 17
_diffrn_reflns_limit_h_min -17
_diffrn_reflns_limit_k_max 13
_diffrn_reflns_limit_k_min -13
_diffrn_reflns_limit_l_max 18
_diffrn_reflns_limit_l_min -12
_diffrn_reflns_number 11880
_diffrn_reflns_theta_full 28.28
_diffrn_reflns_theta_max 28.28
_diffrn_reflns_theta_min 1.77
_diffrn_standards_number 0
_exptl_absorpt_coefficient_mu 0.231
_exptl_absorpt_correction_T_max 0.986
_exptl_absorpt_correction_T_min 0.700
_exptl_absorpt_correction_type multi-scan
_exptl_absorpt_process_details 'Apex2 v2008.2-0 (Bruker, 2008)'
_exptl_crystal_colour brown
_exptl_crystal_density_diffrn 1.325
_exptl_crystal_description plate
_exptl_crystal_F_000 712
_exptl_crystal_size_max 0.53
_exptl_crystal_size_mid 0.31
_exptl_crystal_size_min 0.06
_refine_diff_density_max 0.369
_refine_diff_density_min -0.278
_refine_diff_density_rms 0.058
_refine_ls_extinction_method none
_refine_ls_goodness_of_fit_ref 1.030
_refine_ls_hydrogen_treatment constr
_refine_ls_matrix_type full
_refine_ls_number_parameters 219
_refine_ls_number_reflns 4170
_refine_ls_number_restraints 0
_refine_ls_restrained_S_all 1.030
_refine_ls_R_factor_all 0.1079
_refine_ls_R_factor_gt 0.0586
_refine_ls_shift/su_max 0.000
_refine_ls_shift/su_mean 0.000
_refine_ls_structure_factor_coef Fsqd
_refine_ls_weighting_details 'calc w=1/[\s^2^(Fo^2^)+(0.0513P)^2^+0.5809P] where P=(Fo^2^+2Fc^2^)/3'
_refine_ls_weighting_scheme calc
_refine_ls_wR_factor_gt 0.1191
_refine_ls_wR_factor_ref 0.1383
_reflns_number_gt 2586
_reflns_number_total 4170
_reflns_threshold_expression I>2\s(I)
_cod_data_source_file jo302795w_si_002_2.cif
_cod_data_source_block 5a-Cl-salt
_cod_database_code 4028137

loop_
_symmetry_equiv_pos_as_xyz
'x, y, z'
'-x+1/2, y+1/2, -z+1/2'
'-x, -y, -z'
'x-1/2, -y-1/2, z-1/2'

loop_
_atom_site_label
_atom_site_type_symbol
_atom_site_fract_x
_atom_site_fract_y
_atom_site_fract_z
_atom_site_U_iso_or_equiv
_atom_site_adp_type
_atom_site_occupancy
_atom_site_symmetry_multiplicity
_atom_site_calc_flag
_atom_site_refinement_flags
C1 C -0.0966(2) 0.5586(2) 0.2030(2) 0.0277(5) Uani 1 1 d .
C2 C -0.1750(2) 0.6116(2) 0.1071(2) 0.0319(6) Uani 1 1 d .
H2 H -0.1553 0.6821 0.0739 0.038 Uiso 1 1 calc R
C3 C -0.2828(2) 0.5627(2) 0.0585(2) 0.0338(6) Uani 1 1 d .
H3 H -0.3358 0.5989 -0.0079 0.041 Uiso 1 1 calc R
C4 C -0.3116(2) 0.4625(2) 0.1069(2) 0.0381(7) Uani 1 1 d .
H4 H -0.3853 0.4302 0.0750 0.046 Uiso 1 1 calc R
C5 C -0.2334(2) 0.4082(2) 0.2025(2) 0.0366(6) Uani 1 1 d .
H5 H -0.2548 0.3393 0.2357 0.044 Uiso 1 1 calc R
C6 C -0.1245(2) 0.4517(2) 0.2510(2) 0.0297(6) Uani 1 1 d .
C7 C 0.0607(2) 0.4515(2) 0.3998(2) 0.0295(6) Uani 1 1 d .
C8 C 0.1365(2) 0.4076(2) 0.5002(2) 0.0372(7) Uani 1 1 d .
H8 H 0.1161 0.3388 0.5344 0.045 Uiso 1 1 calc R
C9 C 0.2410(2) 0.4605(2) 0.5525(2) 0.0400(7) Uani 1 1 d .
H9 H 0.2918 0.4278 0.6214 0.048 Uiso 1 1 calc R
C10 C 0.2718(2) 0.5617(2) 0.5043(2) 0.0356(6) Uani 1 1 d .
H10 H 0.3444 0.5969 0.5388 0.043 Uiso 1 1 calc R
C11 C 0.1958(2) 0.6112(2) 0.4051(2) 0.0288(6) Uani 1 1 d .
H11 H 0.2161 0.6818 0.3727 0.035 Uiso 1 1 calc R
C12 C 0.0904(2) 0.5587(2) 0.3529(2) 0.0267(5) Uani 1 1 d .
C13 C -0.0693(2) 0.2761(3) 0.3860(3) 0.0507(8) Uani 1 1 d .
H13A H -0.0971 0.2994 0.4391 0.076 Uiso 1 1 calc R
H13B H -0.0025 0.2228 0.4215 0.076 Uiso 1 1 calc R
H13C H -0.1260 0.2266 0.3262 0.076 Uiso 1 1 calc R
C14 C 0.03015(19) 0.7385(2) 0.2241(2) 0.0268(5) Uani 1 1 d .
C15 C 0.0070(2) 0.8446(2) 0.2735(2) 0.0332(6) Uani 1 1 d .
H15 H -0.0217 0.8313 0.3251 0.040 Uiso 1 1 calc R
C16 C 0.0257(2) 0.9703(2) 0.2476(2) 0.0384(7) Uani 1 1 d .
H16 H 0.0100 1.0428 0.2819 0.046 Uiso 1 1 calc R
C17 C 0.0670(2) 0.9902(2) 0.1723(2) 0.0369(7) Uani 1 1 d .
H17 H 0.0795 1.0763 0.1545 0.044 Uiso 1 1 calc R
C18 C 0.0903(2) 0.8847(2) 0.1227(2) 0.0301(6) Uani 1 1 d .
H18 H 0.1186 0.8977 0.0706 0.036 Uiso 1 1 calc R
C19 C 0.07183(19) 0.7594(2) 0.14986(19) 0.0252(5) Uani 1 1 d .
C20 C 0.2047(2) 0.6505(3) 0.0950(2) 0.0409(7) Uani 1 1 d .
H20A H 0.2033 0.7132 0.0403 0.061 Uiso 1 1 calc R
H20B H 0.2220 0.5636 0.0770 0.061 Uiso 1 1 calc R
H20C H 0.2613 0.6765 0.1669 0.061 Uiso 1 1 calc R
N1 N 0.09463(16) 0.64785(17) 0.09645(17) 0.0274(5) Uani 1 1 d .
H1A H 0.0408 0.6438 0.0258 0.033 Uiso 1 1 calc R
H1B H 0.0897 0.5730 0.1312 0.033 Uiso 1 1 calc R
N2 N 0.01302(16) 0.60814(18) 0.25213(17) 0.0290(5) Uani 1 1 d .
N3 N -0.04317(18) 0.3941(2) 0.34302(19) 0.0376(6) Uani 1 1 d .
Cl1 Cl 0.08989(6) 0.34582(5) 0.13193(5) 0.03627(19) Uani 1 1 d .

loop_
_atom_site_aniso_label
_atom_site_aniso_U_11
_atom_site_aniso_U_22
_atom_site_aniso_U_33
_atom_site_aniso_U_23
_atom_site_aniso_U_13
_atom_site_aniso_U_12
C1 0.0338(14) 0.0227(11) 0.0328(16) -0.0033(10) 0.0204(12) -0.0001(10)
C2 0.0378(15) 0.0235(11) 0.0374(17) 0.0006(10) 0.0192(13) 0.0036(10)
C3 0.0333(14) 0.0318(13) 0.0362(17) -0.0011(11) 0.0149(13) 0.0047(11)
C4 0.0379(16) 0.0371(14) 0.0413(18) -0.0074(12) 0.0190(14) -0.0032(11)
C5 0.0443(16) 0.0319(13) 0.0418(19) -0.0066(12) 0.0266(14) -0.0084(11)
C6 0.0394(15) 0.0240(11) 0.0305(16) -0.0011(10) 0.0198(12) 0.0036(10)
C7 0.0428(15) 0.0231(11) 0.0288(15) -0.0012(10) 0.0216(13) 0.0034(10)
C8 0.0522(17) 0.0260(12) 0.0305(17) 0.0003(11) 0.0155(14) -0.0018(11)
C9 0.0523(18) 0.0285(12) 0.0286(16) 0.0031(11) 0.0079(14) 0.0061(12)
C10 0.0390(15) 0.0237(11) 0.0347(17) -0.0050(11) 0.0073(13) 0.0011(11)
C11 0.0400(14) 0.0191(10) 0.0288(15) -0.0001(9) 0.0164(12) 0.0038(10)
C12 0.0359(14) 0.0215(10) 0.0264(15) -0.0016(9) 0.0171(12) 0.0029(10)
C13 0.0557(19) 0.0390(15) 0.057(2) 0.0155(14) 0.0241(17) -0.0061(13)
C14 0.0282(13) 0.0196(10) 0.0278(15) 0.0020(9) 0.0078(11) 0.0007(9)
C15 0.0372(14) 0.0326(12) 0.0286(15) -0.0012(11) 0.0133(12) 0.0043(11)
C16 0.0413(16) 0.0261(12) 0.0349(18) -0.0086(11) 0.0046(13) 0.0079(11)
C17 0.0426(16) 0.0161(10) 0.0383(18) 0.0013(10) 0.0048(13) -0.0012(10)
C18 0.0394(14) 0.0198(10) 0.0298(15) 0.0029(10) 0.0138(12) -0.0015(10)
C19 0.0311(13) 0.0168(10) 0.0239(14) -0.0007(9) 0.0086(11) 0.0001(9)
C20 0.0432(16) 0.0329(13) 0.0521(19) -0.0014(12) 0.0260(14) 0.0046(12)
N1 0.0374(11) 0.0167(8) 0.0284(12) 0.0027(8) 0.0145(9) 0.0018(8)
N2 0.0321(11) 0.0225(9) 0.0313(13) 0.0067(8) 0.0128(10) -0.0002(8)
N3 0.0412(13) 0.0321(11) 0.0408(15) 0.0087(10) 0.0192(12) -0.0050(10)
Cl1 0.0532(4) 0.0157(2) 0.0341(4) 0.0020(2) 0.0138(3) 0.0028(3)

loop_
_atom_type_symbol
_atom_type_description
_atom_type_scat_dispersion_real
_atom_type_scat_dispersion_imag
_atom_type_scat_source
C C 0.0033 0.0016 'International Tables Vol C Tables 4.2.6.8 and 6.1.1.4'
H H 0.0000 0.0000 'International Tables Vol C Tables 4.2.6.8 and 6.1.1.4'
N N 0.0061 0.0033 'International Tables Vol C Tables 4.2.6.8 and 6.1.1.4'
Cl Cl 0.1484 0.1585 'International Tables Vol C Tables 4.2.6.8 and 6.1.1.4'

loop_
_geom_angle_atom_site_label_1
_geom_angle_atom_site_label_2
_geom_angle_atom_site_label_3
_geom_angle
C2 C1 C6 119.9(2)
C2 C1 N2 120.7(2)
C6 C1 N2 119.4(2)
C1 C2 C3 120.8(2)
C1 C2 H2 119.6
C3 C2 H2 119.6
C4 C3 C2 119.7(3)
C4 C3 H3 120.2
C2 C3 H3 120.2
C3 C4 C5 120.0(3)
C3 C4 H4 120.0
C5 C4 H4 120.0
C4 C5 C6 121.8(2)
C4 C5 H5 119.1
C6 C5 H5 119.1
N3 C6 C5 123.0(2)
N3 C6 C1 119.2(2)
C5 C6 C1 117.8(2)
C8 C7 N3 122.6(2)
C8 C7 C12 118.2(2)
N3 C7 C12 119.2(2)
C7 C8 C9 121.9(2)
C7 C8 H8 119.0
C9 C8 H8 119.0
C8 C9 C10 119.8(3)
C8 C9 H9 120.1
C10 C9 H9 120.1
C9 C10 C11 119.5(2)
C9 C10 H10 120.3
C11 C10 H10 120.3
C12 C11 C10 120.7(2)
C12 C11 H11 119.6
C10 C11 H11 119.6
C11 C12 N2 121.0(2)
C11 C12 C7 119.8(2)
N2 C12 C7 119.2(2)
N3 C13 H13A 109.5
N3 C13 H13B 109.5
H13A C13 H13B 109.5
N3 C13 H13C 109.5
H13A C13 H13C 109.5
H13B C13 H13C 109.5
C19 C14 C15 119.2(2)
C19 C14 N2 120.5(2)
C15 C14 N2 120.4(2)
C14 C15 C16 120.1(3)
C14 C15 H15 119.9
C16 C15 H15 119.9
C17 C16 C15 120.2(2)
C17 C16 H16 119.9
C15 C16 H16 119.9
C16 C17 C18 120.0(2)
C16 C17 H17 120.0
C18 C17 H17 120.0
C17 C18 C19 119.2(3)
C17 C18 H18 120.4
C19 C18 H18 120.4
C14 C19 C18 121.3(2)
C14 C19 N1 119.26(19)
C18 C19 N1 119.4(2)
N1 C20 H20A 109.5
N1 C20 H20B 109.5
H20A C20 H20B 109.5
N1 C20 H20C 109.5
H20A C20 H20C 109.5
H20B C20 H20C 109.5
C19 N1 C20 114.76(19)
C19 N1 H1A 108.6
C20 N1 H1A 108.6
C19 N1 H1B 108.6
C20 N1 H1B 108.6
H1A N1 H1B 107.6
C12 N2 C1 120.25(19)
C12 N2 C14 117.37(19)
C1 N2 C14 117.47(19)
C6 N3 C7 121.6(2)
C6 N3 C13 119.1(2)
C7 N3 C13 119.1(2)

loop_
_geom_bond_atom_site_label_1
_geom_bond_atom_site_label_2
_geom_bond_distance
C1 C2 1.384(3)
C1 C6 1.410(3)
C1 N2 1.419(3)
C2 C3 1.396(3)
C2 H2 0.9500
C3 C4 1.367(4)
C3 H3 0.9500
C4 C5 1.386(4)
C4 H4 0.9500
C5 C6 1.390(3)
C5 H5 0.9500
C6 N3 1.387(3)
C7 C8 1.378(4)
C7 N3 1.397(3)
C7 C12 1.415(3)
C8 C9 1.380(4)
C8 H8 0.9500
C9 C10 1.386(4)
C9 H9 0.9500
C10 C11 1.388(3)
C10 H10 0.9500
C11 C12 1.386(3)
C11 H11 0.9500
C12 N2 1.408(3)
C13 N3 1.454(3)
C13 H13A 0.9800
C13 H13B 0.9800
C13 H13C 0.9800
C14 C19 1.372(3)
C14 C15 1.385(3)
C14 N2 1.437(3)
C15 C16 1.389(3)
C15 H15 0.9500
C16 C17 1.381(4)
C16 H16 0.9500
C17 C18 1.383(3)
C17 H17 0.9500
C18 C19 1.390(3)
C18 H18 0.9500
C19 N1 1.460(3)
C20 N1 1.488(3)
C20 H20A 0.9800
C20 H20B 0.9800
C20 H20C 0.9800
N1 H1A 0.9200
N1 H1B 0.9200

loop_
_geom_hbond_atom_site_label_D
_geom_hbond_atom_site_label_H
_geom_hbond_atom_site_label_A
_geom_hbond_distance_DH
_geom_hbond_distance_HA
_geom_hbond_distance_DA
_geom_hbond_angle_DHA
_geom_hbond_site_symmetry_A
N1 H1B Cl1 0.92 2.33 3.1415(19) 146.8 .
N1 H1B N2 0.92 2.32 2.815(3) 113.0 .
N1 H1A Cl1 0.92 2.10 3.020(2) 173.4 3_565

loop_
_geom_torsion_atom_site_label_1
_geom_torsion_atom_site_label_2
_geom_torsion_atom_site_label_3
_geom_torsion_atom_site_label_4
_geom_torsion
C6 C1 C2 C3 1.8(4)
N2 C1 C2 C3 179.8(2)
C1 C2 C3 C4 0.9(4)
C2 C3 C4 C5 -1.4(4)
C3 C4 C5 C6 -0.8(4)
C4 C5 C6 N3 -176.1(2)
C4 C5 C6 C1 3.4(4)
C2 C1 C6 N3 175.7(2)
N2 C1 C6 N3 -2.3(3)
C2 C1 C6 C5 -3.8(3)
N2 C1 C6 C5 178.2(2)
N3 C7 C8 C9 176.3(2)
C12 C7 C8 C9 -3.5(4)
C7 C8 C9 C10 0.6(4)
C8 C9 C10 C11 1.9(4)
C9 C10 C11 C12 -1.4(4)
C10 C11 C12 N2 -179.8(2)
C10 C11 C12 C7 -1.5(4)
C8 C7 C12 C11 3.9(3)
N3 C7 C12 C11 -175.9(2)
C8 C7 C12 N2 -177.8(2)
N3 C7 C12 N2 2.4(3)
C19 C14 C15 C16 0.1(4)
N2 C14 C15 C16 178.8(2)
C14 C15 C16 C17 0.3(4)
C15 C16 C17 C18 -0.2(4)
C16 C17 C18 C19 -0.2(4)
C15 C14 C19 C18 -0.6(4)
N2 C14 C19 C18 -179.2(2)
C15 C14 C19 N1 -179.0(2)
N2 C14 C19 N1 2.3(3)
C17 C18 C19 C14 0.6(4)
C17 C18 C19 N1 179.0(2)
C14 C19 N1 C20 -132.6(2)
C18 C19 N1 C20 48.9(3)
C11 C12 N2 C1 -176.1(2)
C7 C12 N2 C1 5.6(3)
C11 C12 N2 C14 -21.5(3)
C7 C12 N2 C14 160.2(2)
C2 C1 N2 C12 176.3(2)
C6 C1 N2 C12 -5.7(3)
C2 C1 N2 C14 21.8(3)
C6 C1 N2 C14 -160.3(2)
C19 C14 N2 C12 103.6(3)
C15 C14 N2 C12 -75.0(3)
C19 C14 N2 C1 -101.1(3)
C15 C14 N2 C1 80.3(3)
C5 C6 N3 C7 -169.9(2)
C1 C6 N3 C7 10.6(4)
C5 C6 N3 C13 5.6(4)
C1 C6 N3 C13 -173.9(2)
C8 C7 N3 C6 169.6(2)
C12 C7 N3 C6 -10.7(4)
C8 C7 N3 C13 -5.9(4)
C12 C7 N3 C13 173.8(2)
